data_4337668
loop_
_publ_author_name
'Ng, Chi-On'
'Yiu, Shek-Man'
'Ko, Chi-Chiu'

_publ_section_title
;
 Synthesis, characterization, and photophysical study of luminescent
 rhenium(i) diimine complexes with various types of N-heterocyclic carbene
 ligands.
;
_journal_issue 6
_journal_name_full 'Inorganic chemistry'
_journal_page_first 3022
_journal_page_last 3031
_journal_paper_doi 10.1021/ic4028145
_journal_volume 53
_journal_year 2014
_chemical_formula_moiety 'C17 H10 Br N2 O5 Re, 0.38(C H Cl3)'
_chemical_formula_sum 'C17.38 H10.38 Br Cl1.13 N2 O5 Re'
_chemical_formula_weight 633.14
_chemical_name_systematic
;
 ? 
;
_space_group_crystal_system triclinic
_space_group_IT_number 2
_space_group_name_Hall '-P 1'
_space_group_name_H-M_alt 'P -1'
_symmetry_space_group_name_Hall '-P 1'
_symmetry_space_group_name_H-M 'P -1'
_atom_sites_solution_hydrogens geom
_atom_sites_solution_primary direct
_atom_sites_solution_secondary difmap
_audit_creation_date 2012-02-02
_audit_creation_method
;
  Olex2 1.1
  (compiled 2011.08.18 svn.r1932, GUI svn.r3819)
;
_cell_angle_alpha 110.622(4)
_cell_angle_beta 102.013(4)
_cell_angle_gamma 90.398(3)
_cell_formula_units_Z 4
_cell_length_a 10.9098(5)
_cell_length_b 14.1254(5)
_cell_length_c 14.4369(6)
_cell_measurement_reflns_used 9635
_cell_measurement_temperature 133(2)
_cell_measurement_theta_max 71.6564
_cell_measurement_theta_min 3.3526
_cell_volume 2028.81(16)
_computing_cell_refinement
;
CrysAlisPro, Agilent Technologies,
Version 1.171.35.11 (release 16-05-2011 CrysAlis171 .NET)
(compiled May 16 2011,17:55:39)
;
_computing_data_collection
;
CrysAlisPro, Agilent Technologies,
Version 1.171.35.11 (release 16-05-2011 CrysAlis171 .NET)
(compiled May 16 2011,17:55:39)
;
_computing_data_reduction
;
CrysAlisPro, Agilent Technologies,
Version 1.171.35.11 (release 16-05-2011 CrysAlis171 .NET)
(compiled May 16 2011,17:55:39)
;
_computing_molecular_graphics
;
O. V. Dolomanov, L. J. Bourhis, R. J. Gildea, J. A. K. Howard and H. Puschmann,
OLEX2: a complete structure solution, refinement and analysis program.
J. Appl. Cryst. (2009). 42, 339-341.
;
_computing_publication_material
;
O. V. Dolomanov, L. J. Bourhis, R. J. Gildea, J. A. K. Howard and H. Puschmann,
OLEX2: a complete structure solution, refinement and analysis program.
J. Appl. Cryst. (2009). 42, 339-341.
;
_computing_structure_refinement
;
XL, G.M. Sheldrick, Acta Cryst.
(2008). A64, 112-122
;
_computing_structure_solution 'SHELXS-97 (Sheldrick, 1990)'
_diffrn_ambient_temperature 133(2)
_diffrn_detector_area_resol_mean 16.1270
_diffrn_measured_fraction_theta_full 0.994
_diffrn_measured_fraction_theta_max 0.994
_diffrn_measurement_details
;
  1 omega   25.00   50.00   1.0000    2.5000
omega____ theta____ kappa____ phi______ frames
    -        0.0000 -122.0000   34.0000 25

  2 omega  -15.00   25.00   1.0000    2.5000
omega____ theta____ kappa____ phi______ frames
    -        0.0000  -37.0000  -30.0000 40

  3 omega   16.00   56.00   1.0000    2.5000
omega____ theta____ kappa____ phi______ frames
    -        0.0000   77.0000  120.0000 40

  4 omega  -70.00  -34.00   1.0000    2.5000
omega____ theta____ kappa____ phi______ frames
    -        0.0000  -37.0000  -30.0000 36

  5 omega  -22.00   12.00   1.0000    2.5000
omega____ theta____ kappa____ phi______ frames
    -        0.0000   77.0000  120.0000 34

  6 omega -111.00  -22.00   1.0000   12.0000
omega____ theta____ kappa____ phi______ frames
    -      -55.0000  125.0000    0.0000 89

  7 omega   28.00  125.00   1.0000   12.0000
omega____ theta____ kappa____ phi______ frames
    -       55.0000   77.0000 -150.0000 97

  8 omega   84.00  114.00   1.0000   12.0000
omega____ theta____ kappa____ phi______ frames
    -       55.0000  122.0000  145.0000 30

  9 omega   44.00  113.00   1.0000   12.0000
omega____ theta____ kappa____ phi______ frames
    -       55.0000   77.0000   90.0000 69

 10 omega   26.00  118.00   1.0000   12.0000
omega____ theta____ kappa____ phi______ frames
    -       55.0000   77.0000  150.0000 92

 11 omega  -83.00    0.00   1.0000   24.0000
omega____ theta____ kappa____ phi______ frames
    -      -64.0000   50.0000    0.0000 83

 12 omega -134.00 -109.00   1.0000   24.0000
omega____ theta____ kappa____ phi______ frames
    -      -64.0000 -149.0000   81.0000 25

 13 omega  130.00  157.00   1.0000   24.0000
omega____ theta____ kappa____ phi______ frames
    -      110.0000   50.0000   60.0000 27

 14 omega   37.00   67.00   1.0000   24.0000
omega____ theta____ kappa____ phi______ frames
    -      110.0000  -25.0000  -30.0000 30

 15 omega   83.00  165.00   1.0000   24.0000
omega____ theta____ kappa____ phi______ frames
    -      110.0000   77.0000 -120.0000 82

 16 omega   89.00  177.00   1.0000   24.0000
omega____ theta____ kappa____ phi______ frames
    -      110.0000   50.0000  -60.0000 88

 17 omega   40.00   78.00   1.0000   24.0000
omega____ theta____ kappa____ phi______ frames
    -      110.0000  -50.0000  150.0000 38

 18 omega   39.00  115.00   1.0000   24.0000
omega____ theta____ kappa____ phi______ frames
    -      110.0000  -88.0000   37.0000 76

 19 omega  122.00  146.00   1.0000   24.0000
omega____ theta____ kappa____ phi______ frames
    -      110.0000  -88.0000  -15.0000 24

 20 omega   46.00   71.00   1.0000   24.0000
omega____ theta____ kappa____ phi______ frames
    -      110.0000  -25.0000    0.0000 25

 21 omega   41.00   72.00   1.0000   24.0000
omega____ theta____ kappa____ phi______ frames
    -      110.0000  -50.0000   30.0000 31

 22 omega   38.00  146.00   1.0000   24.0000
omega____ theta____ kappa____ phi______ frames
    -      110.0000  -88.0000  149.0000 108

 23 omega   42.00   69.00   1.0000   24.0000
omega____ theta____ kappa____ phi______ frames
    -      110.0000  -25.0000   60.0000 27

 24 omega   48.00   83.00   1.0000   24.0000
omega____ theta____ kappa____ phi______ frames
    -      110.0000  -50.0000  120.0000 35

 25 omega   40.00   83.00   1.0000   24.0000
omega____ theta____ kappa____ phi______ frames
    -      110.0000  -50.0000 -120.0000 43

 26 omega  106.00  170.00   1.0000   24.0000
omega____ theta____ kappa____ phi______ frames
    -      110.0000  111.0000    0.0000 64

 27 omega   41.00   67.00   1.0000   24.0000
omega____ theta____ kappa____ phi______ frames
    -      110.0000  -25.0000  -60.0000 26

 28 omega   90.00  117.00   1.0000   24.0000
omega____ theta____ kappa____ phi______ frames
    -      110.0000   50.0000   60.0000 27

 29 omega   98.00  174.00   1.0000   24.0000
omega____ theta____ kappa____ phi______ frames
    -      110.0000   25.0000    0.0000 76

 30 omega   50.00   75.00   1.0000   24.0000
omega____ theta____ kappa____ phi______ frames
    -      110.0000  -50.0000  -90.0000 25

 31 omega   75.00  127.00   1.0000   24.0000
omega____ theta____ kappa____ phi______ frames
    -      110.0000  -88.0000 -109.0000 52

 32 omega   46.00   81.00   1.0000   24.0000
omega____ theta____ kappa____ phi______ frames
    -      110.0000  -50.0000  -60.0000 35

 33 omega   76.00  101.00   1.0000   24.0000
omega____ theta____ kappa____ phi______ frames
    -      110.0000  -88.0000  -15.0000 25

 34 omega   94.00  119.00   1.0000   24.0000
omega____ theta____ kappa____ phi______ frames
    -      110.0000  -88.0000  -84.0000 25
;
_diffrn_measurement_device_type 'Xcalibur, Sapphire3, Gemini ultra'
_diffrn_measurement_method '\w scans'
_diffrn_orient_matrix_UB_11 -0.0480612000
_diffrn_orient_matrix_UB_12 -0.1116474000
_diffrn_orient_matrix_UB_13 -0.0286068000
_diffrn_orient_matrix_UB_21 0.0348135000
_diffrn_orient_matrix_UB_22 0.0122577000
_diffrn_orient_matrix_UB_23 0.1128599000
_diffrn_orient_matrix_UB_31 -0.1323271000
_diffrn_orient_matrix_UB_32 0.0326309000
_diffrn_orient_matrix_UB_33 0.0113458000
_diffrn_radiation_monochromator mirror
_diffrn_radiation_type 'Cu K\a'
_diffrn_radiation_wavelength 1.5418
_diffrn_reflns_av_R_equivalents 0.0349
_diffrn_reflns_av_unetI/netI 0.0320
_diffrn_reflns_limit_h_max 10
_diffrn_reflns_limit_h_min -13
_diffrn_reflns_limit_k_max 16
_diffrn_reflns_limit_k_min -16
_diffrn_reflns_limit_l_max 17
_diffrn_reflns_limit_l_min -17
_diffrn_reflns_number 13213
_diffrn_reflns_theta_full 67.00
_diffrn_reflns_theta_max 67.00
_diffrn_reflns_theta_min 3.36
_diffrn_source 'Enhance Ultra (Cu) X-ray Source'
_diffrn_source_current n/a
_diffrn_source_voltage n/a
_exptl_absorpt_coefficient_mu 15.665
_exptl_absorpt_correction_T_max 1.00000
_exptl_absorpt_correction_T_min 0.14282
_exptl_absorpt_correction_type multi-scan
_exptl_absorpt_process_details
;
CrysAlisPro, Agilent Technologies,
Version 1.171.35.11 (release 16-05-2011 CrysAlis171 .NET)
(compiled May 16 2011,17:55:39)
Empirical absorption correction using spherical harmonics,
 implemented in SCALE3 ABSPACK scaling algorithm.
;
_exptl_crystal_colour colourless
_exptl_crystal_density_diffrn 2.073
_exptl_crystal_density_method 'not measured'
_exptl_crystal_description needle
_exptl_crystal_F_000 1191
_exptl_crystal_size_max 0.71
_exptl_crystal_size_mid 0.08
_exptl_crystal_size_min 0.07
_refine_diff_density_max 2.970
_refine_diff_density_min -2.991
_refine_diff_density_rms 0.304
_refine_ls_extinction_method none
_refine_ls_goodness_of_fit_ref 1.092
_refine_ls_hydrogen_treatment constr
_refine_ls_matrix_type full
_refine_ls_number_parameters 541
_refine_ls_number_reflns 7174
_refine_ls_number_restraints 66
_refine_ls_restrained_S_all 1.097
_refine_ls_R_factor_all 0.0475
_refine_ls_R_factor_gt 0.0456
_refine_ls_shift/su_max 0.001
_refine_ls_shift/su_mean 0.000
_refine_ls_structure_factor_coef Fsqd
_refine_ls_weighting_details 'calc w=1/[\s^2^(Fo^2^)+(0.1061P)^2^+7.8962P] where P=(Fo^2^+2Fc^2^)/3'
_refine_ls_weighting_scheme calc
_refine_ls_wR_factor_gt 0.1429
_refine_ls_wR_factor_ref 0.1446
_reflns_number_gt 6881
_reflns_number_total 7174
_reflns_threshold_expression >2sigma(I)
_cod_data_source_file ic4028145_si_002.cif
_cod_data_source_block 011212a_on
_cod_original_cell_volume 2028.80(14)
_cod_database_code 4337668
_chemical_oxdiff_formula 'C11 H10 S O2'
_reflns_odcompleteness_completeness 99.37
_reflns_odcompleteness_iscentric 1
_reflns_odcompleteness_theta 68.13

loop_
_space_group_symop_id
_space_group_symop_operation_xyz
1 'x, y, z'
2 '-x, -y, -z'

loop_
_atom_site_label
_atom_site_type_symbol
_atom_site_fract_x
_atom_site_fract_y
_atom_site_fract_z
_atom_site_U_iso_or_equiv
_atom_site_adp_type
_atom_site_occupancy
_atom_site_symmetry_multiplicity
_atom_site_calc_flag
_atom_site_refinement_flags
_atom_site_disorder_assembly
_atom_site_disorder_group
Re1 Re 0.09966(3) 0.90237(2) 0.19577(2) 0.01314(13) Uani 1 1 d . . .
Re2 Re 0.79650(2) 0.51369(2) 0.161635(19) 0.01176(13) Uani 1 1 d . . .
Br1 Br 0.13580(7) 0.89170(5) 0.01621(5) 0.02060(18) Uani 1 1 d . . .
Br2 Br 0.63074(7) 0.37964(5) 0.00958(5) 0.01930(18) Uani 1 1 d . . .
O1 O 0.0611(6) 0.9246(4) 0.4059(4) 0.0315(13) Uani 1 1 d . . .
O2 O -0.1853(5) 0.9014(4) 0.1056(5) 0.0341(13) Uani 1 1 d . . .
O3 O 0.0688(5) 0.6684(4) 0.1314(4) 0.0276(12) Uani 1 1 d . . .
O4 O 0.1571(5) 1.1253(4) 0.3399(4) 0.0196(10) Uani 1 1 d . . .
O5 O 0.3739(5) 0.9513(4) 0.3316(4) 0.0283(12) Uani 1 1 d . . .
O6 O 0.9695(5) 0.6748(4) 0.3421(4) 0.0276(12) Uani 1 1 d . . .
O7 O 1.0373(5) 0.4429(4) 0.0810(4) 0.0229(11) Uani 1 1 d . . .
O8 O 0.7604(6) 0.6581(4) 0.0397(4) 0.0304(12) Uani 1 1 d . . .
O9 O 0.8470(5) 0.4211(4) 0.3320(3) 0.0188(10) Uani 1 1 d . . .
O10 O 0.6547(5) 0.6294(5) 0.3253(4) 0.0275(12) Uani 1 1 d . . .
N1 N 0.1112(6) 1.1218(4) 0.1853(4) 0.0190(12) Uani 1 1 d . . .
H1 H 0.0928 1.0986 0.1184 0.023 Uiso 1 1 calc R . .
N2 N 0.3737(6) 0.8432(5) 0.1827(4) 0.0220(13) Uani 1 1 d . . .
H2 H 0.3475 0.8033 0.1187 0.026 Uiso 1 1 calc R . .
N3 N 0.7923(6) 0.3020(4) 0.1852(4) 0.0186(12) Uani 1 1 d . . .
H3 H 0.7684 0.2709 0.1189 0.022 Uiso 1 1 calc R . .
N4 N 0.5185(6) 0.5522(5) 0.1868(5) 0.0225(13) Uani 1 1 d . . .
H4 H 0.4855 0.5140 0.1232 0.027 Uiso 1 1 calc R . .
C1 C 0.0774(7) 0.9152(5) 0.3258(6) 0.0241(15) Uani 1 1 d . . .
C2 C -0.0816(6) 0.9029(5) 0.1409(5) 0.0177(13) Uani 1 1 d . . .
C3 C 0.0799(6) 0.7553(5) 0.1537(5) 0.0182(14) Uani 1 1 d . . .
C4 C 0.1256(6) 1.0624(5) 0.2415(5) 0.0168(13) Uani 1 1 d . . .
C5 C 0.1289(7) 1.2242(5) 0.2460(5) 0.0205(14) Uani 1 1 d . . .
C6 C 0.1262(8) 1.3144(6) 0.2261(7) 0.0347(19) Uani 1 1 d . . .
H6 H 0.1080 1.3143 0.1588 0.042 Uiso 1 1 calc R . .
C7 C 0.1509(8) 1.4020(6) 0.3084(7) 0.036(2) Uani 1 1 d . . .
H7 H 0.1479 1.4650 0.2984 0.043 Uiso 1 1 calc R . .
C8 C 0.1808(8) 1.4023(6) 0.4082(7) 0.036(2) Uani 1 1 d . . .
H8 H 0.1989 1.4655 0.4634 0.043 Uiso 1 1 calc R . .
C9 C 0.1848(8) 1.3132(6) 0.4287(6) 0.0310(18) Uani 1 1 d . . .
H9 H 0.2034 1.3127 0.4957 0.037 Uiso 1 1 calc R . .
C10 C 0.1595(6) 1.2254(5) 0.3432(5) 0.0199(14) Uani 1 1 d . . .
C11 C 0.2986(6) 0.8993(5) 0.2391(5) 0.0156(13) Uani 1 1 d . . .
C12 C 0.4989(7) 0.8553(5) 0.2371(5) 0.0197(14) Uani 1 1 d . . .
C13 C 0.6073(7) 0.8148(6) 0.2129(6) 0.0263(16) Uani 1 1 d . . .
H13 H 0.6086 0.7685 0.1469 0.032 Uiso 1 1 calc R . .
C14 C 0.7151(7) 0.8457(6) 0.2907(6) 0.0275(16) Uani 1 1 d . . .
H14 H 0.7919 0.8184 0.2781 0.033 Uiso 1 1 calc R . .
C15 C 0.7133(8) 0.9149(8) 0.3854(6) 0.037(2) Uani 1 1 d . . .
H15 H 0.7886 0.9331 0.4370 0.044 Uiso 1 1 calc R . .
C16 C 0.6036(8) 0.9588(8) 0.4078(6) 0.042(2) Uani 1 1 d . . .
H16 H 0.6029 1.0096 0.4717 0.051 Uiso 1 1 calc R . .
C17 C 0.4968(7) 0.9241(7) 0.3315(6) 0.0260(16) Uani 1 1 d . . .
C18 C 0.9054(6) 0.6128(5) 0.2743(5) 0.0178(14) Uani 1 1 d . . .
C19 C 0.9453(6) 0.4663(5) 0.1065(5) 0.0135(12) Uani 1 1 d . . .
C20 C 0.7748(7) 0.6061(5) 0.0851(5) 0.0193(14) Uani 1 1 d . . .
C21 C 0.8108(6) 0.4015(5) 0.2304(5) 0.0143(12) Uani 1 1 d . . .
C22 C 0.8143(6) 0.2521(5) 0.2524(5) 0.0176(13) Uani 1 1 d . . .
C23 C 0.8097(8) 0.1514(5) 0.2434(6) 0.0247(16) Uani 1 1 d . . .
H23 H 0.7867 0.0980 0.1790 0.030 Uiso 1 1 calc R . .
C24 C 0.8407(8) 0.1317(6) 0.3337(6) 0.0254(16) Uani 1 1 d . . .
H24 H 0.8376 0.0634 0.3307 0.031 Uiso 1 1 calc R . .
C25 C 0.8758(8) 0.2104(6) 0.4280(6) 0.0250(16) Uani 1 1 d . . .
H25 H 0.8966 0.1945 0.4878 0.030 Uiso 1 1 calc R . .
C26 C 0.8813(8) 0.3120(6) 0.4364(5) 0.0246(16) Uani 1 1 d . . .
H26 H 0.9055 0.3661 0.5002 0.030 Uiso 1 1 calc R . .
C27 C 0.8496(7) 0.3292(5) 0.3472(5) 0.0175(13) Uani 1 1 d . . .
C28 C 0.6397(6) 0.5659(5) 0.2283(5) 0.0164(13) Uani 1 1 d . . .
C29 C 0.4473(7) 0.6069(6) 0.2578(5) 0.0218(15) Uani 1 1 d . . .
C30 C 0.3215(8) 0.6182(7) 0.2512(7) 0.0343(19) Uani 1 1 d . . .
H30 H 0.2601 0.5845 0.1905 0.041 Uiso 1 1 calc R . .
C31 C 0.2899(8) 0.6817(7) 0.3385(7) 0.0326(18) Uani 1 1 d . . .
H31 H 0.2038 0.6915 0.3385 0.039 Uiso 1 1 calc R . .
C32 C 0.3800(9) 0.7314(10) 0.4259(8) 0.051(3) Uani 1 1 d . . .
H32 H 0.3540 0.7737 0.4846 0.062 Uiso 1 1 calc R . .
C33 C 0.5079(9) 0.7216(9) 0.4308(8) 0.050(3) Uani 1 1 d . . .
H33 H 0.5705 0.7580 0.4899 0.060 Uiso 1 1 calc R . .
C34 C 0.5366(7) 0.6557(7) 0.3444(6) 0.0271(16) Uani 1 1 d . . .
C35 C 0.5544(18) 0.6998(11) 0.7174(11) 0.055(3) Uani 0.50 1 d PDU A 1
H35 H 0.6387 0.6854 0.7012 0.065 Uiso 0.50 1 calc PR A 1
Cl1 Cl 0.4509(6) 0.6032(5) 0.6337(7) 0.0815(19) Uani 0.50 1 d PDU A 1
Cl2 Cl 0.5220(6) 0.8194(5) 0.7092(5) 0.0631(15) Uani 0.50 1 d PDU A 1
Cl3 Cl 0.5674(13) 0.7063(8) 0.8424(7) 0.121(3) Uani 0.50 1 d PDU A 1
C35A C 0.574(3) 0.9310(15) 0.9215(17) 0.051(5) Uani 0.25 1 d PDU B -2
H35A H 0.6660 0.9454 0.9520 0.061 Uiso 0.25 1 calc PR B -2
Cl1A Cl 0.5188(11) 0.8260(10) 0.9456(10) 0.068(3) Uani 0.25 1 d PDU B -2
Cl2A Cl 0.5503(10) 0.9043(9) 0.7913(9) 0.057(2) Uani 0.25 1 d PDU B -2
Cl3A Cl 0.4983(11) 1.0359(11) 0.9830(12) 0.074(3) Uani 0.25 1 d PDU B -2

loop_
_atom_site_aniso_label
_atom_site_aniso_U_11
_atom_site_aniso_U_22
_atom_site_aniso_U_33
_atom_site_aniso_U_23
_atom_site_aniso_U_13
_atom_site_aniso_U_12
Re1 0.01630(19) 0.01154(19) 0.01001(18) 0.00303(13) 0.00117(12) -0.00086(12)
Re2 0.01461(19) 0.01203(19) 0.00818(18) 0.00358(13) 0.00173(12) -0.00019(12)
Br1 0.0288(4) 0.0217(4) 0.0094(3) 0.0041(3) 0.0029(3) 0.0021(3)
Br2 0.0241(4) 0.0171(3) 0.0109(3) 0.0019(3) -0.0025(3) -0.0010(3)
O1 0.044(3) 0.037(3) 0.018(3) 0.013(2) 0.013(2) -0.003(3)
O2 0.022(3) 0.029(3) 0.049(4) 0.016(3) 0.002(3) 0.005(2)
O3 0.028(3) 0.013(3) 0.035(3) 0.006(2) -0.001(2) -0.004(2)
O4 0.022(2) 0.022(2) 0.014(2) 0.006(2) 0.0022(18) 0.0034(19)
O5 0.025(3) 0.033(3) 0.015(2) -0.005(2) 0.001(2) -0.002(2)
O6 0.023(3) 0.027(3) 0.021(3) 0.000(2) -0.004(2) -0.008(2)
O7 0.026(3) 0.021(3) 0.024(3) 0.008(2) 0.010(2) 0.008(2)
O8 0.043(3) 0.028(3) 0.034(3) 0.023(3) 0.018(3) 0.015(2)
O9 0.030(3) 0.015(2) 0.010(2) 0.0051(18) 0.0000(19) 0.0025(19)
O10 0.016(2) 0.047(3) 0.012(2) 0.003(2) 0.0002(19) 0.004(2)
N1 0.027(3) 0.014(3) 0.013(3) 0.004(2) 0.000(2) -0.001(2)
N2 0.019(3) 0.029(3) 0.010(3) -0.001(2) 0.000(2) -0.001(2)
N3 0.028(3) 0.016(3) 0.009(3) 0.003(2) 0.000(2) -0.003(2)
N4 0.023(3) 0.030(3) 0.013(3) 0.008(3) -0.001(2) 0.000(3)
C1 0.027(4) 0.016(3) 0.024(4) 0.006(3) 0.000(3) -0.005(3)
C2 0.014(3) 0.016(3) 0.022(3) 0.007(3) 0.001(3) 0.007(2)
C3 0.016(3) 0.019(4) 0.015(3) 0.004(3) 0.000(2) -0.001(3)
C4 0.010(3) 0.021(3) 0.013(3) 0.001(3) -0.002(2) -0.005(2)
C5 0.022(4) 0.015(3) 0.020(3) 0.003(3) 0.002(3) -0.002(3)
C6 0.033(4) 0.028(4) 0.042(5) 0.018(4) -0.003(4) -0.003(3)
C7 0.028(4) 0.020(4) 0.055(6) 0.012(4) 0.002(4) 0.005(3)
C8 0.029(4) 0.013(4) 0.049(5) -0.003(4) -0.003(4) 0.000(3)
C9 0.026(4) 0.024(4) 0.029(4) -0.003(3) -0.002(3) 0.002(3)
C10 0.017(3) 0.018(3) 0.021(3) 0.005(3) -0.001(3) -0.001(3)
C11 0.018(3) 0.014(3) 0.012(3) 0.005(3) -0.001(2) -0.001(2)
C12 0.024(4) 0.015(3) 0.014(3) 0.001(3) 0.000(3) -0.006(3)
C13 0.018(4) 0.025(4) 0.029(4) 0.002(3) 0.003(3) 0.000(3)
C14 0.019(4) 0.029(4) 0.034(4) 0.013(3) 0.002(3) 0.004(3)
C15 0.025(4) 0.052(5) 0.024(4) 0.010(4) -0.003(3) -0.010(4)
C16 0.027(4) 0.068(7) 0.015(4) -0.003(4) 0.000(3) -0.010(4)
C17 0.014(3) 0.042(5) 0.016(3) 0.004(3) 0.004(3) 0.003(3)
C18 0.015(3) 0.023(3) 0.019(3) 0.011(3) 0.003(3) 0.001(3)
C19 0.024(3) 0.007(3) 0.009(3) 0.001(2) 0.006(2) 0.005(2)
C20 0.023(4) 0.021(3) 0.013(3) 0.004(3) 0.006(3) 0.002(3)
C21 0.016(3) 0.021(3) 0.008(3) 0.005(2) 0.005(2) 0.004(2)
C22 0.020(3) 0.019(3) 0.014(3) 0.006(3) 0.004(3) 0.002(3)
C23 0.041(4) 0.015(3) 0.019(4) 0.007(3) 0.007(3) -0.004(3)
C24 0.036(4) 0.017(3) 0.028(4) 0.014(3) 0.009(3) 0.001(3)
C25 0.038(4) 0.026(4) 0.017(3) 0.013(3) 0.011(3) 0.006(3)
C26 0.040(4) 0.022(4) 0.009(3) 0.006(3) 0.001(3) 0.003(3)
C27 0.024(4) 0.016(3) 0.014(3) 0.008(3) 0.006(3) 0.001(3)
C28 0.018(3) 0.023(3) 0.015(3) 0.011(3) 0.009(3) 0.003(3)
C29 0.023(4) 0.030(4) 0.017(3) 0.013(3) 0.006(3) 0.004(3)
C30 0.022(4) 0.051(5) 0.033(4) 0.022(4) 0.001(3) -0.002(4)
C31 0.023(4) 0.050(5) 0.039(5) 0.027(4) 0.017(3) 0.020(4)
C32 0.035(5) 0.080(8) 0.038(5) 0.012(5) 0.021(4) 0.016(5)
C33 0.030(5) 0.074(8) 0.034(5) 0.007(5) 0.003(4) 0.014(5)
C34 0.019(4) 0.043(5) 0.020(4) 0.011(3) 0.005(3) 0.006(3)
C35 0.057(8) 0.063(6) 0.052(6) 0.026(6) 0.021(6) 0.031(6)
Cl1 0.050(3) 0.072(3) 0.137(5) 0.059(4) 0.016(3) 0.005(3)
Cl2 0.086(4) 0.067(3) 0.065(3) 0.042(3) 0.043(3) 0.034(3)
Cl3 0.216(11) 0.110(6) 0.086(4) 0.075(4) 0.068(5) 0.042(6)
C35A 0.045(10) 0.049(8) 0.063(7) 0.023(7) 0.019(9) -0.014(7)
Cl1A 0.060(6) 0.077(6) 0.072(7) 0.053(6) -0.017(5) -0.034(5)
Cl2A 0.049(5) 0.061(6) 0.069(5) 0.044(5) -0.005(4) -0.018(4)
Cl3A 0.045(6) 0.084(6) 0.104(8) 0.040(6) 0.031(6) 0.016(6)

loop_
_atom_type_symbol
_atom_type_description
_atom_type_scat_dispersion_real
_atom_type_scat_dispersion_imag
_atom_type_scat_source
C C 0.0181 0.0091 'International Tables Vol C Tables 4.2.6.8 and 6.1.1.4'
H H 0.0000 0.0000 'International Tables Vol C Tables 4.2.6.8 and 6.1.1.4'
N N 0.0311 0.0180 'International Tables Vol C Tables 4.2.6.8 and 6.1.1.4'
O O 0.0492 0.0322 'International Tables Vol C Tables 4.2.6.8 and 6.1.1.4'
Br Br -0.6763 1.2805 'International Tables Vol C Tables 4.2.6.8 and 6.1.1.4'
Re Re -5.2083 5.8923 'International Tables Vol C Tables 4.2.6.8 and 6.1.1.4'
Cl Cl 0.3639 0.7018 'International Tables Vol C Tables 4.2.6.8 and 6.1.1.4'

loop_
_geom_angle_atom_site_label_1
_geom_angle_atom_site_label_2
_geom_angle_atom_site_label_3
_geom_angle
C1 Re1 Br1 177.7(2)
C1 Re1 C2 93.5(3)
C1 Re1 C3 90.0(3)
C1 Re1 C4 90.4(3)
C1 Re1 C11 92.8(3)
C2 Re1 Br1 87.4(2)
C2 Re1 C4 91.2(3)
C2 Re1 C11 173.8(3)
C3 Re1 Br1 92.1(2)
C3 Re1 C2 90.0(3)
C3 Re1 C4 178.7(3)
C3 Re1 C11 89.7(3)
C4 Re1 Br1 87.46(18)
C4 Re1 C11 89.1(2)
C11 Re1 Br1 86.37(17)
C18 Re2 Br2 176.1(2)
C18 Re2 C19 88.3(3)
C18 Re2 C20 91.7(3)
C18 Re2 C21 94.0(3)
C18 Re2 C28 89.7(3)
C19 Re2 Br2 95.62(18)
C19 Re2 C21 89.7(2)
C19 Re2 C28 177.4(2)
C20 Re2 Br2 88.4(2)
C20 Re2 C19 89.3(3)
C20 Re2 C21 174.2(3)
C20 Re2 C28 92.4(3)
C21 Re2 Br2 85.93(17)
C21 Re2 C28 88.7(2)
C28 Re2 Br2 86.32(19)
C4 O4 C10 108.4(5)
C11 O5 C17 109.1(5)
C21 O9 C27 108.5(5)
C28 O10 C34 109.0(5)
C4 N1 H1 124.2
C4 N1 C5 111.6(6)
C5 N1 H1 124.2
C11 N2 H2 123.8
C11 N2 C12 112.4(6)
C12 N2 H2 123.8
C21 N3 H3 123.6
C21 N3 C22 112.8(6)
C22 N3 H3 123.6
C28 N4 H4 124.2
C28 N4 C29 111.5(6)
C29 N4 H4 124.2
O1 C1 Re1 178.3(7)
O2 C2 Re1 177.4(7)
O3 C3 Re1 178.2(6)
O4 C4 Re1 123.2(5)
N1 C4 Re1 130.1(5)
N1 C4 O4 106.7(6)
N1 C5 C6 134.1(7)
C10 C5 N1 104.5(6)
C10 C5 C6 121.3(7)
C5 C6 H6 121.9
C7 C6 C5 116.3(8)
C7 C6 H6 121.9
C6 C7 H7 119.0
C6 C7 C8 122.0(8)
C8 C7 H7 119.0
C7 C8 H8 118.9
C9 C8 C7 122.2(8)
C9 C8 H8 118.9
C8 C9 H9 122.8
C10 C9 C8 114.4(8)
C10 C9 H9 122.8
C5 C10 O4 108.8(6)
C5 C10 C9 123.9(7)
C9 C10 O4 127.3(7)
O5 C11 Re1 126.5(5)
N2 C11 Re1 127.5(5)
N2 C11 O5 106.0(6)
C13 C12 N2 133.7(7)
C17 C12 N2 103.8(6)
C17 C12 C13 122.4(7)
C12 C13 H13 122.0
C12 C13 C14 116.1(7)
C14 C13 H13 122.0
C13 C14 H14 119.2
C15 C14 C13 121.7(8)
C15 C14 H14 119.2
C14 C15 H15 119.2
C14 C15 C16 121.7(8)
C16 C15 H15 119.2
C15 C16 H16 122.1
C17 C16 C15 115.8(8)
C17 C16 H16 122.1
C12 C17 O5 108.6(6)
C12 C17 C16 122.2(7)
C16 C17 O5 129.2(7)
O6 C18 Re2 178.2(6)
O7 C19 Re2 175.0(6)
O8 C20 Re2 178.7(7)
O9 C21 Re2 125.1(5)
N3 C21 Re2 128.1(5)
N3 C21 O9 106.8(5)
N3 C22 C23 134.8(7)
N3 C22 C27 104.4(6)
C23 C22 C27 120.8(6)
C22 C23 H23 121.6
C22 C23 C24 116.9(7)
C24 C23 H23 121.6
C23 C24 H24 119.3
C25 C24 C23 121.3(7)
C25 C24 H24 119.3
C24 C25 H25 119.3
C24 C25 C26 121.4(7)
C26 C25 H25 119.3
C25 C26 H26 121.9
C27 C26 C25 116.1(7)
C27 C26 H26 121.9
C22 C27 O9 107.5(6)
C26 C27 O9 129.0(6)
C26 C27 C22 123.5(7)
O10 C28 Re2 122.2(5)
N4 C28 Re2 130.2(5)
N4 C28 O10 107.4(6)
C30 C29 N4 133.6(7)
C34 C29 N4 103.7(6)
C34 C29 C30 122.6(7)
C29 C30 H30 122.2
C29 C30 C31 115.7(8)
C31 C30 H30 122.2
C30 C31 H31 119.1
C32 C31 C30 121.7(8)
C32 C31 H31 119.1
C31 C32 H32 118.9
C31 C32 C33 122.1(9)
C33 C32 H32 118.9
C32 C33 H33 122.5
C34 C33 C32 115.1(9)
C34 C33 H33 122.5
C29 C34 O10 108.3(6)
C29 C34 C33 122.7(8)
C33 C34 O10 129.0(7)
Cl1 C35 H35 107.0
Cl1 C35 Cl2 113.9(10)
Cl1 C35 Cl3 111.8(11)
Cl2 C35 H35 107.0
Cl3 C35 H35 107.0
Cl3 C35 Cl2 109.7(9)
Cl1A C35A H35A 108.3
Cl2A C35A H35A 108.3
Cl2A C35A Cl1A 110.9(13)
Cl2A C35A Cl3A 113.0(16)
Cl3A C35A H35A 108.3
Cl3A C35A Cl1A 107.9(14)

loop_
_geom_bond_atom_site_label_1
_geom_bond_atom_site_label_2
_geom_bond_distance
Re1 Br1 2.6551(7)
Re1 C1 1.888(8)
Re1 C2 1.972(7)
Re1 C3 1.945(7)
Re1 C4 2.118(7)
Re1 C11 2.136(7)
Re2 Br2 2.6545(7)
Re2 C18 1.894(7)
Re2 C19 1.973(6)
Re2 C20 1.972(7)
Re2 C21 2.137(6)
Re2 C28 2.145(6)
O1 C1 1.168(10)
O2 C2 1.137(9)
O3 C3 1.152(9)
O4 C4 1.353(8)
O4 C10 1.398(9)
O5 C11 1.357(8)
O5 C17 1.397(9)
O6 C18 1.147(9)
O7 C19 1.151(8)
O8 C20 1.138(9)
O9 C21 1.361(8)
O9 C27 1.390(8)
O10 C28 1.345(9)
O10 C34 1.399(9)
N1 H1 0.8800
N1 C4 1.348(9)
N1 C5 1.390(9)
N2 H2 0.8800
N2 C11 1.339(9)
N2 C12 1.403(9)
N3 H3 0.8800
N3 C21 1.318(9)
N3 C22 1.372(9)
N4 H4 0.8800
N4 C28 1.314(9)
N4 C29 1.425(10)
C5 C6 1.400(11)
C5 C10 1.368(10)
C6 H6 0.9500
C6 C7 1.357(13)
C7 H7 0.9500
C7 C8 1.408(14)
C8 H8 0.9500
C8 C9 1.389(13)
C9 H9 0.9500
C9 C10 1.383(11)
C12 C13 1.374(11)
C12 C17 1.372(10)
C13 H13 0.9500
C13 C14 1.389(11)
C14 H14 0.9500
C14 C15 1.377(12)
C15 H15 0.9500
C15 C16 1.397(14)
C16 H16 0.9500
C16 C17 1.375(11)
C22 C23 1.381(10)
C22 C27 1.390(10)
C23 H23 0.9500
C23 C24 1.403(10)
C24 H24 0.9500
C24 C25 1.395(11)
C25 H25 0.9500
C25 C26 1.398(11)
C26 H26 0.9500
C26 C27 1.368(10)
C29 C30 1.370(11)
C29 C34 1.366(11)
C30 H30 0.9500
C30 C31 1.379(13)
C31 H31 0.9500
C31 C32 1.378(14)
C32 H32 0.9500
C32 C33 1.392(13)
C33 H33 0.9500
C33 C34 1.367(13)
C35 H35 1.0000
C35 Cl1 1.687(16)
C35 Cl2 1.768(15)
C35 Cl3 1.749(15)
C35A H35A 1.0000
C35A Cl1A 1.765(18)
C35A Cl2A 1.744(19)
C35A Cl3A 1.748(19)
